data_4101710
loop_
_publ_author_name
'Stoll, Ragnar S'
'Peters, Maike V'
'Kuhn, Andreas'
'Heiles, Sven'
'Goddard, Richard'
'B\"uhl, Michael'
'Thiele, Christina M'
'Hecht, Stefan'

_publ_section_title
;
 Photoswitchable catalysts: correlating structure and conformational
 dynamics with reactivity by a combined experimental and computational
 approach.
;
_journal_issue 1
_journal_name_full 'Journal of the American Chemical Society'
_journal_page_first 357
_journal_page_last 367
_journal_paper_doi 10.1021/ja807694s
_journal_volume 131
_journal_year 2009
_chemical_formula_sum 'C30 H41 N3 O2'
_chemical_formula_weight 475.66
_chemical_name_systematic
; 
 ? 
;
_space_group_IT_number 2
_symmetry_cell_setting triclinic
_symmetry_space_group_name_Hall '-P 1'
_symmetry_space_group_name_H-M 'P -1'
_atom_sites_solution_hydrogens geom
_atom_sites_solution_primary direct
_atom_sites_solution_secondary difmap
_audit_creation_method SHELXL-97
_cell_angle_alpha 93.35(2)
_cell_angle_beta 102.371(19)
_cell_angle_gamma 100.33(2)
_cell_formula_units_Z 2
_cell_length_a 7.5388(13)
_cell_length_b 13.771(2)
_cell_length_c 14.573(2)
_cell_measurement_temperature 180(2)
_cell_volume 1446.4(4)
_computing_structure_refinement 'SHELXL-97 (Sheldrick, 1997)'
_computing_structure_solution 'SHELXS-97 (Sheldrick, 1990)'
_diffrn_ambient_temperature 180(2)
_diffrn_measured_fraction_theta_full 0.925
_diffrn_measured_fraction_theta_max 0.925
_diffrn_radiation_monochromator graphite
_diffrn_radiation_source 'fine-focus sealed tube'
_diffrn_radiation_type MoK\a
_diffrn_radiation_wavelength 0.71073
_diffrn_reflns_av_R_equivalents 0.0678
_diffrn_reflns_av_sigmaI/netI 0.1346
_diffrn_reflns_limit_h_max 9
_diffrn_reflns_limit_h_min -9
_diffrn_reflns_limit_k_max 16
_diffrn_reflns_limit_k_min -16
_diffrn_reflns_limit_l_max 17
_diffrn_reflns_limit_l_min -17
_diffrn_reflns_number 10441
_diffrn_reflns_theta_full 26.04
_diffrn_reflns_theta_max 26.04
_diffrn_reflns_theta_min 2.19
_exptl_absorpt_coefficient_mu 0.068
_exptl_absorpt_correction_T_max 0.9838
_exptl_absorpt_correction_T_min 0.9601
_exptl_crystal_density_diffrn 1.092
_exptl_crystal_density_method 'not measured'
_exptl_crystal_F_000 516
_exptl_crystal_size_max 0.60
_exptl_crystal_size_mid 0.40
_exptl_crystal_size_min 0.24
_refine_diff_density_max 0.363
_refine_diff_density_min -0.192
_refine_diff_density_rms 0.035
_refine_ls_extinction_coef 0.0166(16)
_refine_ls_extinction_expression Fc^*^=kFc[1+0.001xFc^2^\l^3^/sin(2\q)]^-1/4^
_refine_ls_extinction_method SHELXL
_refine_ls_goodness_of_fit_ref 0.789
_refine_ls_hydrogen_treatment mixed
_refine_ls_matrix_type full
_refine_ls_number_parameters 422
_refine_ls_number_reflns 5273
_refine_ls_number_restraints 0
_refine_ls_restrained_S_all 0.789
_refine_ls_R_factor_all 0.1186
_refine_ls_R_factor_gt 0.0463
_refine_ls_shift/su_max 0.001
_refine_ls_shift/su_mean 0.000
_refine_ls_structure_factor_coef Fsqd
_refine_ls_weighting_details 'calc w=1/[\s^2^(Fo^2^)+(0.0269P)^2^+0.0000P] where P=(Fo^2^+2Fc^2^)/3'
_refine_ls_weighting_scheme calc
_refine_ls_wR_factor_gt 0.0877
_refine_ls_wR_factor_ref 0.1037
_reflns_number_gt 2397
_reflns_number_total 5273
_reflns_threshold_expression >2sigma(I)
_cod_data_source_file ja807694s_si_005.cif
_cod_data_source_block d:\x-data\peters2
_cod_depositor_comments
;
The following automatic conversions were performed:

'_symmetry_cell_setting' value 'Triclinic' changed to 'triclinic'
according to the built-in table from CIF Core dictionary named
'cif_core.dic' version 2.4.1 from 2010-06-29.

Automatic conversion script
Id: cif_fix_values 1673 2011-04-08 12:14:43Z adriana 
;
_cod_database_code 4101710

loop_
_symmetry_equiv_pos_as_xyz
'x, y, z'
'-x, -y, -z'

loop_
_atom_site_label
_atom_site_type_symbol
_atom_site_fract_x
_atom_site_fract_y
_atom_site_fract_z
_atom_site_U_iso_or_equiv
_atom_site_adp_type
_atom_site_occupancy
_atom_site_symmetry_multiplicity
_atom_site_calc_flag
_atom_site_refinement_flags
_atom_site_disorder_assembly
_atom_site_disorder_group
C1 C 0.4827(3) 0.29635(18) 0.61678(19) 0.0412(7) Uani 1 1 d . . .
C2 C 0.5273(3) 0.37262(18) 0.69657(18) 0.0383(6) Uani 1 1 d . . .
C3 C 0.6747(4) 0.4530(2) 0.7209(2) 0.0504(8) Uani 1 1 d . . .
H3 H 0.768(4) 0.4731(18) 0.6816(19) 0.061 Uiso 1 1 d . . .
C4 C 0.6861(4) 0.5145(2) 0.8011(2) 0.0532(8) Uani 1 1 d . . .
H4 H 0.775(4) 0.571(2) 0.815(2) 0.064 Uiso 1 1 d . . .
C5 C 0.5534(4) 0.4963(2) 0.8547(2) 0.0431(7) Uani 1 1 d . . .
H5 H 0.561(3) 0.5382(18) 0.9114(19) 0.052 Uiso 1 1 d . . .
C6 C 0.4079(3) 0.41572(17) 0.82946(17) 0.0348(6) Uani 1 1 d . . .
C7 C 0.3975(3) 0.35195(16) 0.74999(16) 0.0298(6) Uani 1 1 d . . .
C8 C 0.2618(3) 0.25880(17) 0.70700(16) 0.0311(6) Uani 1 1 d . . .
C9 C 0.2637(4) 0.17331(18) 0.76779(19) 0.0343(6) Uani 1 1 d . . .
H9A H 0.236(3) 0.1984(16) 0.8274(17) 0.041 Uiso 1 1 d . . .
H9B H 0.385(4) 0.1552(16) 0.7823(17) 0.041 Uiso 1 1 d . . .
C10 C 0.1267(3) 0.07923(18) 0.71970(19) 0.0341(6) Uani 1 1 d . . .
H10A H 0.169(3) 0.0585(16) 0.6599(17) 0.041 Uiso 1 1 d . . .
H10B H 0.136(3) 0.0251(17) 0.7667(17) 0.041 Uiso 1 1 d . . .
C11 C -0.2089(3) 0.00890(17) 0.66376(17) 0.0351(6) Uani 1 1 d . . .
C12 C -0.1951(4) -0.0477(2) 0.5728(2) 0.0470(7) Uani 1 1 d . . .
H12A H -0.292(4) -0.107(2) 0.5580(18) 0.056 Uiso 1 1 d . . .
H12B H -0.069(4) -0.0710(18) 0.5833(19) 0.056 Uiso 1 1 d . . .
H12C H -0.206(4) -0.0044(19) 0.519(2) 0.056 Uiso 1 1 d . . .
C13 C -0.1984(5) -0.0586(2) 0.7432(2) 0.0513(8) Uani 1 1 d . . .
H13A H -0.096(4) -0.092(2) 0.747(2) 0.062 Uiso 1 1 d . . .
H13B H -0.306(4) -0.114(2) 0.7265(18) 0.062 Uiso 1 1 d . . .
H13C H -0.196(4) -0.020(2) 0.805(2) 0.062 Uiso 1 1 d . . .
C14 C -0.3982(4) 0.0396(2) 0.6490(2) 0.0511(8) Uani 1 1 d . . .
H14A H -0.501(4) -0.027(2) 0.6418(18) 0.061 Uiso 1 1 d . . .
H14B H -0.422(4) 0.073(2) 0.597(2) 0.061 Uiso 1 1 d . . .
H14C H -0.401(4) 0.081(2) 0.709(2) 0.061 Uiso 1 1 d . . .
C15 C -0.0654(4) 0.17476(18) 0.62718(18) 0.0332(6) Uani 1 1 d . . .
H15A H -0.193(3) 0.1877(16) 0.6066(17) 0.040 Uiso 1 1 d . . .
H15B H -0.029(3) 0.1532(16) 0.5686(17) 0.040 Uiso 1 1 d . . .
C16 C 0.0617(3) 0.27216(17) 0.67186(18) 0.0307(6) Uani 1 1 d . . .
H16A H 0.023(3) 0.2944(15) 0.7315(16) 0.037 Uiso 1 1 d . . .
H16B H 0.059(3) 0.3239(16) 0.6246(16) 0.037 Uiso 1 1 d . . .
C17 C 0.1799(3) 0.54226(16) 0.88179(16) 0.0315(6) Uani 1 1 d . . .
C18 C 0.1689(3) 0.61553(17) 0.94861(17) 0.0332(6) Uani 1 1 d . . .
H18 H 0.183(3) 0.5977(16) 1.0144(17) 0.040 Uiso 1 1 d . . .
C19 C 0.1553(3) 0.71018(17) 0.92474(17) 0.0347(6) Uani 1 1 d . . .
C20 C 0.1444(4) 0.72641(19) 0.83017(18) 0.0400(7) Uani 1 1 d . . .
H20 H 0.133(3) 0.7886(19) 0.8089(18) 0.048 Uiso 1 1 d . . .
C21 C 0.1505(3) 0.65401(17) 0.76017(17) 0.0353(6) Uani 1 1 d . . .
C22 C 0.1677(3) 0.56024(18) 0.78789(16) 0.0315(6) Uani 1 1 d . . .
H22 H 0.172(3) 0.5070(17) 0.7421(17) 0.038 Uiso 1 1 d . . .
C23 C 0.1461(4) 0.79335(18) 0.99694(19) 0.0483(8) Uani 1 1 d . . .
C24 C 0.1894(5) 0.7644(2) 1.0972(2) 0.0507(8) Uani 1 1 d . . .
H24A H 0.088(4) 0.702(2) 1.1074(18) 0.061 Uiso 1 1 d . . .
H24B H 0.185(4) 0.818(2) 1.1393(19) 0.061 Uiso 1 1 d . . .
H24C H 0.305(4) 0.748(2) 1.116(2) 0.061 Uiso 1 1 d . . .
C25 C -0.0539(6) 0.8131(3) 0.9762(3) 0.0806(12) Uani 1 1 d . . .
H25A H -0.151(5) 0.744(3) 0.986(2) 0.097 Uiso 1 1 d . . .
H25B H -0.089(5) 0.833(2) 0.909(3) 0.097 Uiso 1 1 d . . .
H25C H -0.068(5) 0.865(3) 1.018(3) 0.097 Uiso 1 1 d . . .
C26 C 0.2830(8) 0.8865(3) 0.9899(3) 0.112(2) Uani 1 1 d . . .
H26A H 0.254(6) 0.914(3) 0.929(3) 0.134 Uiso 1 1 d . . .
H26B H 0.419(6) 0.878(3) 1.002(3) 0.134 Uiso 1 1 d . . .
H26C H 0.279(5) 0.943(3) 1.045(3) 0.134 Uiso 1 1 d . . .
C27 C 0.1352(4) 0.67702(19) 0.65775(19) 0.0498(8) Uani 1 1 d . . .
C28 C -0.0680(6) 0.6905(3) 0.6155(3) 0.0767(11) Uani 1 1 d . . .
H28A H -0.066(5) 0.710(2) 0.546(2) 0.092 Uiso 1 1 d . . .
H28B H -0.118(5) 0.747(2) 0.657(2) 0.092 Uiso 1 1 d . . .
H28C H -0.161(5) 0.617(3) 0.608(2) 0.092 Uiso 1 1 d . . .
C29 C 0.2601(5) 0.7735(2) 0.6530(2) 0.0805(12) Uani 1 1 d . . .
H29A H 0.3886 0.7695 0.6808 0.097 Uiso 1 1 calc R . .
H29B H 0.2249 0.8271 0.6880 0.097 Uiso 1 1 calc R . .
H29C H 0.2483 0.7871 0.5869 0.097 Uiso 1 1 calc R . .
C30 C 0.1709(6) 0.5938(2) 0.5968(2) 0.0778(11) Uani 1 1 d . . .
H30A H 0.0814 0.5330 0.5980 0.093 Uiso 1 1 calc R . .
H30B H 0.2968 0.5829 0.6210 0.093 Uiso 1 1 calc R . .
H30C H 0.1578 0.6112 0.5318 0.093 Uiso 1 1 calc R . .
N1 N -0.0612(3) 0.10021(13) 0.69480(13) 0.0310(5) Uani 1 1 d . . .
N2 N 0.2791(3) 0.38754(14) 0.88857(14) 0.0402(5) Uani 1 1 d . . .
N3 N 0.1850(3) 0.44676(14) 0.91505(14) 0.0389(5) Uani 1 1 d . . .
O1 O 0.3283(2) 0.23080(12) 0.62292(11) 0.0389(5) Uani 1 1 d . . .
O2 O 0.5596(3) 0.28584(14) 0.55304(14) 0.0568(6) Uani 1 1 d . . .

loop_
_atom_site_aniso_label
_atom_site_aniso_U_11
_atom_site_aniso_U_22
_atom_site_aniso_U_33
_atom_site_aniso_U_23
_atom_site_aniso_U_13
_atom_site_aniso_U_12
C1 0.0404(15) 0.0455(16) 0.0444(16) 0.0071(12) 0.0193(14) 0.0136(12)
C2 0.0317(14) 0.0406(15) 0.0453(17) 0.0039(12) 0.0128(14) 0.0092(12)
C3 0.0338(16) 0.0471(17) 0.073(2) 0.0039(15) 0.0179(16) 0.0079(13)
C4 0.0334(16) 0.0449(18) 0.074(2) -0.0012(16) 0.0053(16) 0.0004(13)
C5 0.0390(15) 0.0419(16) 0.0434(17) -0.0022(13) -0.0008(14) 0.0098(13)
C6 0.0360(15) 0.0348(14) 0.0340(15) 0.0043(11) 0.0065(13) 0.0095(12)
C7 0.0276(13) 0.0322(13) 0.0300(14) 0.0005(11) 0.0051(12) 0.0094(10)
C8 0.0369(14) 0.0372(14) 0.0235(13) -0.0019(10) 0.0124(12) 0.0135(11)
C9 0.0339(14) 0.0330(14) 0.0350(15) -0.0001(11) 0.0048(13) 0.0092(11)
C10 0.0320(14) 0.0335(14) 0.0348(15) 0.0009(12) 0.0010(13) 0.0101(11)
C11 0.0356(14) 0.0325(14) 0.0351(15) -0.0044(11) 0.0063(13) 0.0062(11)
C12 0.0503(18) 0.0410(17) 0.0438(18) -0.0104(13) 0.0056(16) 0.0043(14)
C13 0.0534(19) 0.0401(17) 0.059(2) 0.0040(15) 0.0171(18) 0.0002(14)
C14 0.0332(15) 0.0501(19) 0.066(2) -0.0014(16) 0.0056(17) 0.0071(14)
C15 0.0359(14) 0.0354(14) 0.0279(14) 0.0005(11) 0.0047(13) 0.0103(11)
C16 0.0345(14) 0.0307(13) 0.0279(14) 0.0016(11) 0.0064(12) 0.0104(11)
C17 0.0331(14) 0.0329(14) 0.0286(14) 0.0029(11) 0.0108(12) 0.0021(11)
C18 0.0393(15) 0.0374(15) 0.0228(14) -0.0010(11) 0.0098(13) 0.0047(11)
C19 0.0405(15) 0.0364(15) 0.0286(14) -0.0005(11) 0.0128(13) 0.0068(11)
C20 0.0539(17) 0.0334(15) 0.0358(16) 0.0044(12) 0.0155(14) 0.0100(13)
C21 0.0429(15) 0.0356(14) 0.0288(14) -0.0006(11) 0.0136(13) 0.0064(11)
C22 0.0328(14) 0.0362(14) 0.0236(13) -0.0048(11) 0.0079(12) 0.0026(11)
C23 0.076(2) 0.0363(15) 0.0374(17) -0.0017(12) 0.0235(16) 0.0136(14)
C24 0.064(2) 0.0513(18) 0.0341(17) -0.0141(14) 0.0101(16) 0.0112(16)
C25 0.127(4) 0.094(3) 0.044(2) 0.0070(19) 0.026(2) 0.074(3)
C26 0.202(5) 0.047(2) 0.082(3) -0.024(2) 0.078(4) -0.030(3)
C27 0.080(2) 0.0429(16) 0.0317(16) 0.0072(12) 0.0213(16) 0.0128(15)
C28 0.091(3) 0.090(3) 0.050(2) 0.021(2) 0.005(2) 0.027(2)
C29 0.104(3) 0.083(2) 0.0454(19) 0.0070(17) 0.033(2) -0.025(2)
C30 0.131(3) 0.075(2) 0.0338(17) 0.0052(15) 0.034(2) 0.020(2)
N1 0.0327(12) 0.0323(11) 0.0286(12) 0.0009(9) 0.0047(10) 0.0113(9)
N2 0.0589(14) 0.0326(12) 0.0291(12) -0.0025(9) 0.0131(11) 0.0073(10)
N3 0.0554(14) 0.0331(12) 0.0286(12) -0.0010(9) 0.0134(11) 0.0064(10)
O1 0.0431(10) 0.0416(10) 0.0354(10) -0.0041(8) 0.0178(9) 0.0097(8)
O2 0.0612(12) 0.0660(13) 0.0573(13) 0.0035(10) 0.0386(11) 0.0200(10)

loop_
_atom_type_symbol
_atom_type_description
_atom_type_scat_dispersion_real
_atom_type_scat_dispersion_imag
_atom_type_scat_source
C C 0.0033 0.0016 'International Tables Vol C Tables 4.2.6.8 and 6.1.1.4'
H H 0.0000 0.0000 'International Tables Vol C Tables 4.2.6.8 and 6.1.1.4'
N N 0.0061 0.0033 'International Tables Vol C Tables 4.2.6.8 and 6.1.1.4'
O O 0.0106 0.0060 'International Tables Vol C Tables 4.2.6.8 and 6.1.1.4'

loop_
_geom_angle_atom_site_label_1
_geom_angle_atom_site_label_2
_geom_angle_atom_site_label_3
_geom_angle
_geom_angle_site_symmetry_1
_geom_angle_site_symmetry_3
_geom_angle_publ_flag
O2 C1 O1 121.2(2) . . ?
O2 C1 C2 130.5(2) . . ?
O1 C1 C2 108.24(19) . . ?
C7 C2 C3 122.6(2) . . ?
C7 C2 C1 108.5(2) . . ?
C3 C2 C1 128.9(2) . . ?
C4 C3 C2 117.5(3) . . ?
C4 C3 H3 117.4(15) . . ?
C2 C3 H3 124.9(15) . . ?
C3 C4 C5 120.8(3) . . ?
C3 C4 H4 118.9(18) . . ?
C5 C4 H4 120.0(18) . . ?
C6 C5 C4 120.9(3) . . ?
C6 C5 H5 117.6(15) . . ?
C4 C5 H5 121.4(15) . . ?
C5 C6 C7 118.7(2) . . ?
C5 C6 N2 122.7(2) . . ?
C7 C6 N2 118.1(2) . . ?
C2 C7 C6 119.4(2) . . ?
C2 C7 C8 109.49(19) . . ?
C6 C7 C8 131.05(19) . . ?
O1 C8 C7 102.71(17) . . ?
O1 C8 C9 107.53(18) . . ?
C7 C8 C9 114.7(2) . . ?
O1 C8 C16 106.95(19) . . ?
C7 C8 C16 114.93(19) . . ?
C9 C8 C16 109.3(2) . . ?
C8 C9 C10 112.6(2) . . ?
C8 C9 H9A 105.2(13) . . ?
C10 C9 H9A 112.7(13) . . ?
C8 C9 H9B 111.5(14) . . ?
C10 C9 H9B 106.2(14) . . ?
H9A C9 H9B 109(2) . . ?
N1 C10 C9 109.7(2) . . ?
N1 C10 H10A 110.8(14) . . ?
C9 C10 H10A 106.5(13) . . ?
N1 C10 H10B 111.7(13) . . ?
C9 C10 H10B 107.4(13) . . ?
H10A C10 H10B 110.5(18) . . ?
N1 C11 C13 108.7(2) . . ?
N1 C11 C12 113.35(19) . . ?
C13 C11 C12 110.0(2) . . ?
N1 C11 C14 108.3(2) . . ?
C13 C11 C14 106.9(2) . . ?
C12 C11 C14 109.3(2) . . ?
C11 C12 H12A 109.0(15) . . ?
C11 C12 H12B 109.6(15) . . ?
H12A C12 H12B 107(2) . . ?
C11 C12 H12C 110.6(15) . . ?
H12A C12 H12C 111(2) . . ?
H12B C12 H12C 110(2) . . ?
C11 C13 H13A 111.4(17) . . ?
C11 C13 H13B 108.8(16) . . ?
H13A C13 H13B 103(2) . . ?
C11 C13 H13C 110.2(15) . . ?
H13A C13 H13C 113(3) . . ?
H13B C13 H13C 111(2) . . ?
C11 C14 H14A 107.3(15) . . ?
C11 C14 H14B 112.4(19) . . ?
H14A C14 H14B 110(2) . . ?
C11 C14 H14C 107.9(16) . . ?
H14A C14 H14C 107(2) . . ?
H14B C14 H14C 111(2) . . ?
N1 C15 C16 110.6(2) . . ?
N1 C15 H15A 110.5(13) . . ?
C16 C15 H15A 107.9(13) . . ?
N1 C15 H15B 112.6(13) . . ?
C16 C15 H15B 108.8(13) . . ?
H15A C15 H15B 106.3(19) . . ?
C15 C16 C8 111.5(2) . . ?
C15 C16 H16A 108.6(12) . . ?
C8 C16 H16A 104.5(13) . . ?
C15 C16 H16B 110.5(13) . . ?
C8 C16 H16B 109.0(13) . . ?
H16A C16 H16B 112.6(17) . . ?
C18 C17 C22 121.0(2) . . ?
C18 C17 N3 115.0(2) . . ?
C22 C17 N3 123.8(2) . . ?
C19 C18 C17 120.9(2) . . ?
C19 C18 H18 122.7(13) . . ?
C17 C18 H18 116.2(13) . . ?
C18 C19 C20 116.9(2) . . ?
C18 C19 C23 122.3(2) . . ?
C20 C19 C23 120.7(2) . . ?
C19 C20 C21 124.0(2) . . ?
C19 C20 H20 121.4(16) . . ?
C21 C20 H20 114.6(16) . . ?
C22 C21 C20 117.0(2) . . ?
C22 C21 C27 122.0(2) . . ?
C20 C21 C27 121.0(2) . . ?
C17 C22 C21 120.1(2) . . ?
C17 C22 H22 119.3(14) . . ?
C21 C22 H22 120.5(13) . . ?
C26 C23 C24 109.1(3) . . ?
C26 C23 C19 109.8(2) . . ?
C24 C23 C19 111.7(2) . . ?
C26 C23 C25 110.5(4) . . ?
C24 C23 C25 107.3(2) . . ?
C19 C23 C25 108.4(2) . . ?
C23 C24 H24A 111.8(14) . . ?
C23 C24 H24B 109.2(17) . . ?
H24A C24 H24B 107(2) . . ?
C23 C24 H24C 114.2(18) . . ?
H24A C24 H24C 107(2) . . ?
H24B C24 H24C 107(2) . . ?
C23 C25 H25A 108.7(18) . . ?
C23 C25 H25B 110(2) . . ?
H25A C25 H25B 111(3) . . ?
C23 C25 H25C 113(2) . . ?
H25A C25 H25C 107(3) . . ?
H25B C25 H25C 108(3) . . ?
C23 C26 H26A 113(3) . . ?
C23 C26 H26B 114(3) . . ?
H26A C26 H26B 108(4) . . ?
C23 C26 H26C 108(2) . . ?
H26A C26 H26C 108(3) . . ?
H26B C26 H26C 106(3) . . ?
C29 C27 C30 111.6(3) . . ?
C29 C27 C21 110.6(2) . . ?
C30 C27 C21 112.3(2) . . ?
C29 C27 C28 106.5(3) . . ?
C30 C27 C28 106.9(3) . . ?
C21 C27 C28 108.6(2) . . ?
C27 C28 H28A 104.3(19) . . ?
C27 C28 H28B 115.0(18) . . ?
H28A C28 H28B 112(2) . . ?
C27 C28 H28C 108.0(17) . . ?
H28A C28 H28C 107(2) . . ?
H28B C28 H28C 110(2) . . ?
C27 C29 H29A 109.5 . . ?
C27 C29 H29B 109.5 . . ?
H29A C29 H29B 109.5 . . ?
C27 C29 H29C 109.5 . . ?
H29A C29 H29C 109.5 . . ?
H29B C29 H29C 109.5 . . ?
C27 C30 H30A 109.5 . . ?
C27 C30 H30B 109.5 . . ?
H30A C30 H30B 109.5 . . ?
C27 C30 H30C 109.5 . . ?
H30A C30 H30C 109.5 . . ?
H30B C30 H30C 109.5 . . ?
C15 N1 C10 108.94(19) . . ?
C15 N1 C11 114.1(2) . . ?
C10 N1 C11 113.39(18) . . ?
N3 N2 C6 122.1(2) . . ?
N2 N3 C17 123.79(19) . . ?
C1 O1 C8 111.06(18) . . ?

loop_
_geom_bond_atom_site_label_1
_geom_bond_atom_site_label_2
_geom_bond_distance
_geom_bond_site_symmetry_2
_geom_bond_publ_flag
C1 O2 1.210(3) . ?
C1 O1 1.362(3) . ?
C1 C2 1.460(3) . ?
C2 C7 1.377(3) . ?
C2 C3 1.389(4) . ?
C3 C4 1.380(4) . ?
C3 H3 1.01(3) . ?
C4 C5 1.394(4) . ?
C4 H4 0.91(3) . ?
C5 C6 1.383(3) . ?
C5 H5 0.96(3) . ?
C6 C7 1.392(3) . ?
C6 N2 1.448(3) . ?
C7 C8 1.498(3) . ?
C8 O1 1.476(2) . ?
C8 C9 1.514(3) . ?
C8 C16 1.533(3) . ?
C9 C10 1.530(3) . ?
C9 H9A 0.99(2) . ?
C9 H9B 0.98(3) . ?
C10 N1 1.470(3) . ?
C10 H10A 1.03(2) . ?
C10 H10B 1.04(2) . ?
C11 N1 1.497(3) . ?
C11 C13 1.524(4) . ?
C11 C12 1.530(3) . ?
C11 C14 1.535(4) . ?
C12 H12A 0.98(3) . ?
C12 H12B 1.04(3) . ?
C12 H12C 1.01(3) . ?
C13 H13A 0.96(3) . ?
C13 H13B 0.99(3) . ?
C13 H13C 1.02(3) . ?
C14 H14A 1.07(3) . ?
C14 H14B 0.91(3) . ?
C14 H14C 1.03(3) . ?
C15 N1 1.464(3) . ?
C15 C16 1.520(3) . ?
C15 H15A 0.99(3) . ?
C15 H15B 1.00(2) . ?
C16 H16A 1.02(2) . ?
C16 H16B 1.02(2) . ?
C17 C18 1.387(3) . ?
C17 C22 1.391(3) . ?
C17 N3 1.432(3) . ?
C18 C19 1.384(3) . ?
C18 H18 0.99(2) . ?
C19 C20 1.396(3) . ?
C19 C23 1.530(3) . ?
C20 C21 1.398(3) . ?
C20 H20 0.94(2) . ?
C21 C22 1.395(3) . ?
C21 C27 1.528(3) . ?
C22 H22 0.97(2) . ?
C23 C26 1.519(4) . ?
C23 C24 1.520(4) . ?
C23 C25 1.550(5) . ?
C24 H24A 1.09(3) . ?
C24 H24B 0.94(3) . ?
C24 H24C 0.93(3) . ?
C25 H25A 1.12(3) . ?
C25 H25B 1.03(4) . ?
C25 H25C 0.95(4) . ?
C26 H26A 0.98(4) . ?
C26 H26B 1.03(4) . ?
C26 H26C 1.09(4) . ?
C27 C29 1.499(4) . ?
C27 C30 1.506(4) . ?
C27 C28 1.572(5) . ?
C28 H28A 1.07(3) . ?
C28 H28B 1.12(3) . ?
C28 H28C 1.10(3) . ?
C29 H29A 0.9800 . ?
C29 H29B 0.9800 . ?
C29 H29C 0.9800 . ?
C30 H30A 0.9800 . ?
C30 H30B 0.9800 . ?
C30 H30C 0.9800 . ?
N2 N3 1.267(3) . ?

loop_
_geom_torsion_atom_site_label_1
_geom_torsion_atom_site_label_2
_geom_torsion_atom_site_label_3
_geom_torsion_atom_site_label_4
_geom_torsion
_geom_torsion_site_symmetry_1
_geom_torsion_site_symmetry_2
_geom_torsion_site_symmetry_3
_geom_torsion_site_symmetry_4
_geom_torsion_publ_flag
O2 C1 C2 C7 -179.9(3) . . . . ?
O1 C1 C2 C7 -0.2(3) . . . . ?
O2 C1 C2 C3 -1.5(5) . . . . ?
O1 C1 C2 C3 178.3(3) . . . . ?
C7 C2 C3 C4 -1.3(4) . . . . ?
C1 C2 C3 C4 -179.6(3) . . . . ?
C2 C3 C4 C5 -0.4(4) . . . . ?
C3 C4 C5 C6 0.6(4) . . . . ?
C4 C5 C6 C7 0.9(4) . . . . ?
C4 C5 C6 N2 172.8(2) . . . . ?
C3 C2 C7 C6 2.8(4) . . . . ?
C1 C2 C7 C6 -178.6(2) . . . . ?
C3 C2 C7 C8 -177.8(3) . . . . ?
C1 C2 C7 C8 0.7(3) . . . . ?
C5 C6 C7 C2 -2.5(4) . . . . ?
N2 C6 C7 C2 -174.8(2) . . . . ?
C5 C6 C7 C8 178.3(3) . . . . ?
N2 C6 C7 C8 6.0(4) . . . . ?
C2 C7 C8 O1 -0.9(3) . . . . ?
C6 C7 C8 O1 178.3(2) . . . . ?
C2 C7 C8 C9 115.4(2) . . . . ?
C6 C7 C8 C9 -65.4(3) . . . . ?
C2 C7 C8 C16 -116.7(2) . . . . ?
C6 C7 C8 C16 62.5(3) . . . . ?
O1 C8 C9 C10 -64.9(3) . . . . ?
C7 C8 C9 C10 -178.4(2) . . . . ?
C16 C8 C9 C10 50.9(3) . . . . ?
C8 C9 C10 N1 -57.4(3) . . . . ?
N1 C15 C16 C8 58.3(3) . . . . ?
O1 C8 C16 C15 65.3(2) . . . . ?
C7 C8 C16 C15 178.56(19) . . . . ?
C9 C8 C16 C15 -50.9(3) . . . . ?
C22 C17 C18 C19 -3.4(4) . . . . ?
N3 C17 C18 C19 -177.3(2) . . . . ?
C17 C18 C19 C20 2.9(4) . . . . ?
C17 C18 C19 C23 -179.0(2) . . . . ?
C18 C19 C20 C21 -1.4(4) . . . . ?
C23 C19 C20 C21 -179.5(3) . . . . ?
C19 C20 C21 C22 0.2(4) . . . . ?
C19 C20 C21 C27 179.2(3) . . . . ?
C18 C17 C22 C21 2.2(4) . . . . ?
N3 C17 C22 C21 175.5(2) . . . . ?
C20 C21 C22 C17 -0.6(4) . . . . ?
C27 C21 C22 C17 -179.5(2) . . . . ?
C18 C19 C23 C26 131.7(4) . . . . ?
C20 C19 C23 C26 -50.3(4) . . . . ?
C18 C19 C23 C24 10.6(4) . . . . ?
C20 C19 C23 C24 -171.4(3) . . . . ?
C18 C19 C23 C25 -107.5(3) . . . . ?
C20 C19 C23 C25 70.5(3) . . . . ?
C22 C21 C27 C29 -134.4(3) . . . . ?
C20 C21 C27 C29 46.7(4) . . . . ?
C22 C21 C27 C30 -9.0(4) . . . . ?
C20 C21 C27 C30 172.1(3) . . . . ?
C22 C21 C27 C28 109.1(3) . . . . ?
C20 C21 C27 C28 -69.8(3) . . . . ?
C16 C15 N1 C10 -63.6(2) . . . . ?
C16 C15 N1 C11 168.57(19) . . . . ?
C9 C10 N1 C15 62.4(3) . . . . ?
C9 C10 N1 C11 -169.38(19) . . . . ?
C13 C11 N1 C15 -175.6(2) . . . . ?
C12 C11 N1 C15 61.7(3) . . . . ?
C14 C11 N1 C15 -59.8(3) . . . . ?
C13 C11 N1 C10 58.8(3) . . . . ?
C12 C11 N1 C10 -63.8(3) . . . . ?
C14 C11 N1 C10 174.7(2) . . . . ?
C5 C6 N2 N3 57.2(4) . . . . ?
C7 C6 N2 N3 -130.8(3) . . . . ?
C6 N2 N3 C17 7.1(4) . . . . ?
C18 C17 N3 N2 -144.0(2) . . . . ?
C22 C17 N3 N2 42.2(4) . . . . ?
O2 C1 O1 C8 179.3(2) . . . . ?
C2 C1 O1 C8 -0.4(3) . . . . ?
C7 C8 O1 C1 0.8(3) . . . . ?
C9 C8 O1 C1 -120.5(2) . . . . ?
C16 C8 O1 C1 122.2(2) . . . . ?

loop_
_cod_related_entry_id
_cod_related_entry_database
_cod_related_entry_code
1 ChemSpider 30660058
